data_1504626
loop_
_publ_author_name
'Wiedemann, Sean H.'
'Noda, Hidetoshi'
'Harada, Shinji'
'Matsunaga, Shigeki'
'Shibasaki, Masakatsu'

_publ_section_title
;
 Sc3+-catalyzed aldol-type additions of N-benzoylcyclopropanecarboxamides
 via iodide-mediated ring-opening: stereoselective synthesis of
 gamma-lactams.
;
_journal_issue 8
_journal_name_full 'Organic letters'
_journal_page_first 1661
_journal_page_last 1664
_journal_paper_doi 10.1021/ol800401g
_journal_volume 10
_journal_year 2008
_chemical_formula_moiety 'C18 H17 N O3 '
_chemical_formula_sum 'C18 H17 N O3'
_chemical_formula_weight 295.34
_space_group_IT_number 14
_symmetry_cell_setting monoclinic
_symmetry_Int_Tables_number 14
_symmetry_space_group_name_Hall '-P 2ybc'
_symmetry_space_group_name_H-M 'P 1 21/c 1'
_cell_angle_alpha 90.0000
_cell_angle_beta 103.1096(17)
_cell_angle_gamma 90.0000
_cell_formula_units_Z 4
_cell_length_a 11.5980(8)
_cell_length_b 11.1081(8)
_cell_length_c 12.3688(8)
_cell_measurement_reflns_used 8202
_cell_measurement_temperature 296.1
_cell_measurement_theta_max 27.4
_cell_measurement_theta_min 3.3
_cell_volume 1551.96(18)
_computing_cell_refinement PROCESS-AUTO
_computing_data_collection PROCESS-AUTO
_computing_data_reduction CrystalStructure
_computing_publication_material 'CrystalStructure 3.8'
_computing_structure_refinement CRYSTALS
_computing_structure_solution SIR92
_diffrn_detector_area_resol_mean 10.00
_diffrn_measured_fraction_theta_full 0.995
_diffrn_measured_fraction_theta_max 0.995
_diffrn_measurement_device_type 'Rigaku RAXIS-RAPID'
_diffrn_measurement_method \w
_diffrn_radiation_type 'Mo K\a'
_diffrn_radiation_wavelength 0.71075
_diffrn_reflns_av_R_equivalents 0.025
_diffrn_reflns_limit_h_max 15
_diffrn_reflns_limit_h_min -15
_diffrn_reflns_limit_k_max 14
_diffrn_reflns_limit_k_min -14
_diffrn_reflns_limit_l_max 15
_diffrn_reflns_limit_l_min -16
_diffrn_reflns_number 14867
_diffrn_reflns_theta_full 27.48
_diffrn_reflns_theta_max 27.48
_exptl_absorpt_coefficient_mu 0.086
_exptl_absorpt_correction_T_max 0.991
_exptl_absorpt_correction_T_min 0.771
_exptl_absorpt_correction_type multi-scan
_exptl_absorpt_process_details
;
    Higashi, T. (1995). Program for Absorption Correction.
    Rigaku Corporation, Tokyo, Japan.
;
_exptl_crystal_colour colorless
_exptl_crystal_density_diffrn 1.264
_exptl_crystal_density_method 'not measured'
_exptl_crystal_description block
_exptl_crystal_F_000 624.00
_exptl_crystal_size_max 0.70
_exptl_crystal_size_mid 0.20
_exptl_crystal_size_min 0.10
_refine_diff_density_max 0.25
_refine_diff_density_min -0.21
_refine_ls_extinction_coef 275(38)
_refine_ls_extinction_method 'Larson (1970) Crystallographic Computing eq. 22'
_refine_ls_goodness_of_fit_ref 0.934
_refine_ls_hydrogen_treatment refall
_refine_ls_number_parameters 217
_refine_ls_number_reflns 3539
_refine_ls_R_factor_gt 0.0350
_refine_ls_shift/su_max 0.0000
_refine_ls_structure_factor_coef Fsqd
_refine_ls_weighting_details 'w = 1/[0.0011Fo^2^ + 1.0000\s(Fo^2^)]/(4Fo^2^)'
_refine_ls_weighting_scheme calc
_refine_ls_wR_factor_ref 0.1257
_reflns_number_gt 1635
_reflns_number_total 3539
_reflns_threshold_expression F^2^>2.0\s(F^2^)
_cod_data_source_file ol800401g-file005.cif
_cod_data_source_block '_060802HMSeanaldolH'
_cod_original_formula_sum 'C18 H17 N O3 '
_cod_database_code 1504626

loop_
_symmetry_equiv_pos_site_id
_symmetry_equiv_pos_as_xyz
1 +X,+Y,+Z
2 -X,1/2+Y,1/2-Z
3 -X,-Y,-Z
4 +X,1/2-Y,1/2+Z

loop_
_atom_site_label
_atom_site_type_symbol
_atom_site_fract_x
_atom_site_fract_y
_atom_site_fract_z
_atom_site_U_iso_or_equiv
_atom_site_adp_type
_atom_site_occupancy
_atom_site_symmetry_multiplicity
_atom_site_calc_flag
_atom_site_refinement_flags
O(1) O 0.52136(10) 0.35957(11) 0.57741(9) 0.0680(3) Uani 1.00 1 d .
O(2) O 0.27725(12) 0.10192(12) 0.16777(10) 0.0806(4) Uani 1.00 1 d .
O(3) O 0.45689(11) 0.41115(11) 0.30909(10) 0.0773(4) Uani 1.00 1 d .
N(1) N 0.39984(11) 0.21083(11) 0.29768(9) 0.0533(3) Uani 1.00 1 d .
C(5) C 0.31019(14) 0.20209(17) 0.20016(13) 0.0575(5) Uani 1.00 1 d .
C(6) C 0.53395(15) 0.13820(15) 0.45671(13) 0.0600(5) Uani 1.00 1 d .
C(7) C 0.73079(15) 0.30866(16) 0.59758(13) 0.0583(5) Uani 1.00 1 d .
C(8) C 0.47252(14) 0.30706(16) 0.33925(12) 0.0554(4) Uani 1.00 1 d .
C(9) C 0.57550(13) 0.26065(15) 0.42671(12) 0.0555(4) Uani 1.00 1 d .
C(10) C 0.61591(14) 0.34963(15) 0.52160(13) 0.0583(5) Uani 1.00 1 d .
C(11) C 0.25732(14) 0.31128(15) 0.13972(12) 0.0544(4) Uani 1.00 1 d .
C(12) C 0.73113(16) 0.22210(16) 0.67906(13) 0.0681(5) Uani 1.00 1 d .
C(13) C 0.22259(14) 0.41084(17) 0.19090(14) 0.0645(5) Uani 1.00 1 d .
C(14) C 0.23434(15) 0.30706(19) 0.02444(14) 0.0686(5) Uani 1.00 1 d .
C(15) C 0.44708(16) 0.09749(15) 0.35203(13) 0.0639(5) Uani 1.00 1 d .
C(16) C 0.16705(16) 0.50579(18) 0.12821(17) 0.0779(6) Uani 1.00 1 d .
C(17) C 0.83770(16) 0.35238(19) 0.58365(15) 0.0768(6) Uani 1.00 1 d .
C(18) C 0.9414(2) 0.2240(2) 0.7292(2) 0.1004(8) Uani 1.00 1 d .
C(19) C 0.14787(16) 0.5026(2) 0.01446(18) 0.0822(7) Uani 1.00 1 d .
C(20) C 0.94353(18) 0.3093(2) 0.6497(2) 0.0976(8) Uani 1.00 1 d .
C(21) C 0.8362(2) 0.1797(2) 0.74389(16) 0.0879(7) Uani 1.00 1 d .
C(22) C 0.18058(17) 0.4036(2) -0.03726(15) 0.0803(6) Uani 1.00 1 d .
H(1) H 0.6575 0.1919 0.6887 0.080 Uiso 1.00 1 c R
H(2) H 0.2364 0.4127 0.2696 0.076 Uiso 1.00 1 c R
H(3) H 0.2562 0.2373 -0.0106 0.081 Uiso 1.00 1 c R
H(4) H 0.1422 0.5739 0.1634 0.092 Uiso 1.00 1 c R
H(5) H 0.8384 0.4125 0.5292 0.091 Uiso 1.00 1 c R
H(6) H 1.0136 0.1949 0.7741 0.115 Uiso 1.00 1 c R
H(7) H 0.1123 0.5692 -0.0287 0.095 Uiso 1.00 1 c R
H(8) H 1.0174 0.3392 0.6402 0.116 Uiso 1.00 1 c R
H(9) H 0.8352 0.1202 0.7988 0.101 Uiso 1.00 1 c R
H(10) H 0.1657 0.4009 -0.1160 0.094 Uiso 1.00 1 c R
H(11) H 0.6397 0.2474 0.3922 0.067 Uiso 1.00 1 c R
H(12) H 0.6283 0.4256 0.4909 0.069 Uiso 1.00 1 c R
H(13) H 0.5980 0.0834 0.4776 0.071 Uiso 1.00 1 c R
H(14) H 0.4947 0.1464 0.5159 0.071 Uiso 1.00 1 c R
H(15) H 0.3852 0.0501 0.3688 0.076 Uiso 1.00 1 c R
H(16) H 0.4868 0.0526 0.3061 0.077 Uiso 1.00 1 c R
H(17) H 0.5250 0.4447 0.6183 0.084 Uiso 1.00 1 c R

loop_
_atom_site_aniso_label
_atom_site_aniso_U_11
_atom_site_aniso_U_22
_atom_site_aniso_U_33
_atom_site_aniso_U_12
_atom_site_aniso_U_13
_atom_site_aniso_U_23
O(1) 0.0602(7) 0.0604(8) 0.0878(8) 0.0040(5) 0.0262(6) -0.0098(6)
O(2) 0.0914(9) 0.0581(8) 0.0835(8) -0.0142(7) 0.0013(6) -0.0045(6)
O(3) 0.0769(8) 0.0541(8) 0.0888(8) -0.0162(6) -0.0063(6) 0.0219(6)
N(1) 0.0612(8) 0.0442(8) 0.0539(7) -0.0015(6) 0.0118(6) 0.0039(5)
C(5) 0.0595(9) 0.0557(11) 0.0576(9) -0.0080(8) 0.0138(7) -0.0014(8)
C(6) 0.0674(10) 0.0478(10) 0.0628(9) 0.0077(7) 0.0108(7) 0.0049(7)
C(7) 0.0567(9) 0.0587(11) 0.0592(9) 0.0030(8) 0.0128(7) -0.0065(8)
C(8) 0.0590(9) 0.0492(10) 0.0587(9) -0.0058(8) 0.0147(7) 0.0099(7)
C(9) 0.0504(9) 0.0575(10) 0.0594(9) 0.0032(7) 0.0144(7) 0.0065(7)
C(10) 0.0534(9) 0.0534(10) 0.0686(10) -0.0013(7) 0.0150(7) 0.0062(8)
C(11) 0.0495(8) 0.0580(10) 0.0547(9) -0.0065(7) 0.0098(7) 0.0041(8)
C(12) 0.0741(12) 0.0638(12) 0.0627(10) 0.0075(9) 0.0080(8) -0.0039(9)
C(13) 0.0578(10) 0.0684(12) 0.0656(10) 0.0003(9) 0.0107(7) -0.0011(9)
C(14) 0.0671(11) 0.0784(13) 0.0583(10) -0.0041(9) 0.0103(8) 0.0006(9)
C(15) 0.0824(11) 0.0447(10) 0.0637(10) 0.0081(8) 0.0147(8) 0.0033(7)
C(16) 0.0646(11) 0.0694(13) 0.0955(14) 0.0073(9) 0.0095(9) 0.0034(10)
C(17) 0.0583(11) 0.0936(15) 0.0771(12) -0.0072(10) 0.0127(9) -0.0088(10)
C(18) 0.0801(16) 0.117(2) 0.0907(15) 0.0314(14) -0.0085(12) -0.0280(15)
C(19) 0.0605(11) 0.0858(16) 0.0923(14) -0.0006(10) 0.0010(10) 0.0257(12)
C(20) 0.0566(12) 0.130(2) 0.1041(16) -0.0004(12) 0.0141(11) -0.0304(16)
C(21) 0.1015(17) 0.0806(15) 0.0708(12) 0.0245(13) -0.0032(11) -0.0084(10)
C(22) 0.0689(12) 0.1063(17) 0.0604(11) -0.0082(12) 0.0039(9) 0.0165(11)

loop_
_atom_type_symbol
_atom_type_description
_atom_type_scat_dispersion_real
_atom_type_scat_dispersion_imag
_atom_type_scat_source
C C 0.003 0.002
;
International Tables for Crystallography
(1992, Vol. C, Tables 4.2.6.8 and 6.1.1.4)
;
H H 0.000 0.000
;
International Tables for Crystallography
(1992, Vol. C, Table 6.1.1.4)
;
N N 0.006 0.003
;
International Tables for Crystallography
(1992, Vol. C, Tables 4.2.6.8 and 6.1.1.4)
;
O O 0.011 0.006
;
International Tables for Crystallography
(1992, Vol. C, Tables 4.2.6.8 and 6.1.1.4)
;

loop_
_geom_angle_atom_site_label_1
_geom_angle_atom_site_label_2
_geom_angle_atom_site_label_3
_geom_angle
_geom_angle_publ_flag
C(5) N(1) C(8) 129.85(13) yes
C(5) N(1) C(15) 117.30(12) yes
C(8) N(1) C(15) 110.97(11) yes
O(2) C(5) N(1) 117.54(14) yes
O(2) C(5) C(11) 121.33(13) yes
N(1) C(5) C(11) 121.13(14) yes
C(9) C(6) C(15) 104.16(12) yes
C(10) C(7) C(12) 120.93(15) yes
C(10) C(7) C(17) 120.39(15) yes
C(12) C(7) C(17) 118.61(15) yes
O(3) C(8) N(1) 125.72(13) yes
O(3) C(8) C(9) 125.71(14) yes
N(1) C(8) C(9) 108.57(13) yes
C(6) C(9) C(8) 103.77(12) yes
C(6) C(9) C(10) 116.89(13) yes
C(8) C(9) C(10) 112.68(13) yes
O(1) C(10) C(7) 112.79(13) yes
O(1) C(10) C(9) 106.67(12) yes
C(7) C(10) C(9) 110.86(13) yes
C(5) C(11) C(13) 123.72(14) yes
C(5) C(11) C(14) 116.78(15) yes
C(13) C(11) C(14) 119.32(15) yes
C(7) C(12) C(21) 120.85(18) yes
C(11) C(13) C(16) 120.20(16) yes
C(11) C(14) C(22) 119.88(18) yes
N(1) C(15) C(6) 103.94(12) yes
C(13) C(16) C(19) 120.15(19) yes
C(7) C(17) C(20) 120.19(19) yes
C(20) C(18) C(21) 120.4(2) yes
C(16) C(19) C(22) 120.12(19) yes
C(17) C(20) C(18) 120.0(2) yes
C(12) C(21) C(18) 119.9(2) yes
C(14) C(22) C(19) 120.28(17) yes
C(10) O(1) H(17) 110.2 no
C(9) C(6) H(13) 111.7 no
C(9) C(6) H(14) 109.7 no
C(15) C(6) H(13) 111.6 no
C(15) C(6) H(14) 110.2 no
H(13) C(6) H(14) 109.5 no
C(6) C(9) H(11) 107.2 no
C(8) C(9) H(11) 107.7 no
C(10) C(9) H(11) 108.1 no
O(1) C(10) H(12) 109.1 no
C(7) C(10) H(12) 108.9 no
C(9) C(10) H(12) 108.4 no
C(7) C(12) H(1) 118.7 no
C(21) C(12) H(1) 120.5 no
C(11) C(13) H(2) 119.2 no
C(16) C(13) H(2) 120.6 no
C(11) C(14) H(3) 119.1 no
C(22) C(14) H(3) 121.0 no
N(1) C(15) H(15) 110.6 no
N(1) C(15) H(16) 110.9 no
C(6) C(15) H(15) 111.5 no
C(6) C(15) H(16) 110.4 no
H(15) C(15) H(16) 109.5 no
C(13) C(16) H(4) 120.2 no
C(19) C(16) H(4) 119.6 no
C(7) C(17) H(5) 119.3 no
C(20) C(17) H(5) 120.5 no
C(20) C(18) H(6) 119.9 no
C(21) C(18) H(6) 119.7 no
C(16) C(19) H(7) 120.3 no
C(22) C(19) H(7) 119.6 no
C(17) C(20) H(8) 120.4 no
C(18) C(20) H(8) 119.6 no
C(12) C(21) H(9) 120.0 no
C(18) C(21) H(9) 120.2 no
C(14) C(22) H(10) 119.8 no
C(19) C(22) H(10) 119.9 no

loop_
_geom_bond_atom_site_label_1
_geom_bond_atom_site_label_2
_geom_bond_distance
_geom_bond_publ_flag
O(1) C(10) 1.426(2) yes
O(2) C(5) 1.215(2) yes
O(3) C(8) 1.216(2) yes
N(1) C(5) 1.4059(17) yes
N(1) C(8) 1.386(2) yes
N(1) C(15) 1.473(2) yes
C(5) C(11) 1.483(2) yes
C(6) C(9) 1.517(2) yes
C(6) C(15) 1.518(2) yes
C(7) C(10) 1.516(2) yes
C(7) C(12) 1.392(2) yes
C(7) C(17) 1.378(2) yes
C(8) C(9) 1.5088(19) yes
C(9) C(10) 1.525(2) yes
C(11) C(13) 1.379(2) yes
C(11) C(14) 1.391(2) yes
C(12) C(21) 1.381(2) yes
C(13) C(16) 1.379(2) yes
C(14) C(22) 1.380(2) yes
C(16) C(19) 1.374(3) yes
C(17) C(20) 1.395(2) yes
C(18) C(20) 1.370(3) yes
C(18) C(21) 1.365(3) yes
C(19) C(22) 1.368(3) yes
O(1) H(17) 1.068 no
C(6) H(13) 0.950 no
C(6) H(14) 0.950 no
C(9) H(11) 0.950 no
C(10) H(12) 0.950 no
C(12) H(1) 0.950 no
C(13) H(2) 0.950 no
C(14) H(3) 0.950 no
C(15) H(15) 0.950 no
C(15) H(16) 0.950 no
C(16) H(4) 0.950 no
C(17) H(5) 0.950 no
C(18) H(6) 0.950 no
C(19) H(7) 0.950 no
C(20) H(8) 0.950 no
C(21) H(9) 0.950 no
C(22) H(10) 0.950 no

loop_
_geom_contact_atom_site_label_1
_geom_contact_atom_site_label_2
_geom_contact_distance
_geom_contact_site_symmetry_2
O(1) O(2) 3.2990(19) 4_555
O(1) O(3) 3.2827(16) .
O(1) O(3) 2.8914(17) 3_666
O(1) N(1) 3.4297(17) 4_555
O(1) C(5) 3.234(2) 4_555
O(1) C(6) 2.898(2) .
O(1) C(7) 2.451(2) .
O(1) C(8) 2.9294(18) .
O(1) C(9) 2.368(2) .
O(1) C(12) 2.906(2) .
O(2) O(1) 3.2990(19) 4_554
O(2) N(1) 2.2429(16) .
O(2) C(8) 3.5555(19) .
O(2) C(11) 2.355(2) .
O(2) C(13) 3.513(2) .
O(2) C(14) 2.861(2) .
O(2) C(15) 2.6533(18) .
O(3) O(1) 3.2827(16) .
O(3) O(1) 2.8914(17) 3_666
O(3) N(1) 2.3166(17) .
O(3) C(5) 3.011(2) .
O(3) C(6) 3.548(2) .
O(3) C(9) 2.4281(18) .
O(3) C(10) 2.9289(18) .
O(3) C(11) 2.9626(18) .
O(3) C(13) 2.7784(18) .
O(3) C(15) 3.530(2) .
O(3) C(15) 3.241(2) 2_655
N(1) O(1) 3.4297(17) 4_554
N(1) O(2) 2.2429(16) .
N(1) O(3) 2.3166(17) .
N(1) C(6) 2.3561(18) .
N(1) C(9) 2.3514(17) .
N(1) C(11) 2.5159(17) .
N(1) C(13) 3.110(2) .
C(5) O(1) 3.234(2) 4_554
C(5) O(3) 3.011(2) .
C(5) C(8) 2.529(2) .
C(5) C(13) 2.524(2) .
C(5) C(14) 2.447(2) .
C(5) C(15) 2.459(2) .
C(6) O(1) 2.898(2) .
C(6) O(3) 3.548(2) .
C(6) N(1) 2.3561(18) .
C(6) C(6) 3.402(2) 3_656
C(6) C(7) 3.167(2) .
C(6) C(8) 2.381(2) .
C(6) C(10) 2.592(2) .
C(6) C(12) 3.288(2) .
C(6) C(15) 3.502(2) 3_656
C(7) O(1) 2.451(2) .
C(7) C(6) 3.167(2) .
C(7) C(9) 2.5036(19) .
C(7) C(18) 2.775(2) .
C(7) C(20) 2.405(2) .
C(7) C(21) 2.412(2) .
C(8) O(1) 2.9294(18) .
C(8) O(2) 3.5555(19) .
C(8) C(5) 2.529(2) .
C(8) C(6) 2.381(2) .
C(8) C(10) 2.5248(19) .
C(8) C(11) 3.0868(19) .
C(8) C(13) 3.269(2) .
C(8) C(15) 2.356(2) .
C(9) O(1) 2.368(2) .
C(9) O(3) 2.4281(18) .
C(9) N(1) 2.3514(17) .
C(9) C(7) 2.5036(19) .
C(9) C(12) 3.260(2) .
C(9) C(15) 2.394(2) .
C(9) C(17) 3.373(2) .
C(10) O(3) 2.9289(18) .
C(10) C(6) 2.592(2) .
C(10) C(8) 2.5248(19) .
C(10) C(12) 2.531(2) .
C(10) C(17) 2.512(2) .
C(11) O(2) 2.355(2) .
C(11) O(3) 2.9626(18) .
C(11) N(1) 2.5159(17) .
C(11) C(8) 3.0868(19) .
C(11) C(16) 2.391(2) .
C(11) C(19) 2.763(2) .
C(11) C(22) 2.398(2) .
C(12) O(1) 2.906(2) .
C(12) C(6) 3.288(2) .
C(12) C(9) 3.260(2) .
C(12) C(10) 2.531(2) .
C(12) C(17) 2.382(2) .
C(12) C(18) 2.377(3) .
C(12) C(20) 2.747(3) .
C(13) O(2) 3.513(2) .
C(13) O(3) 2.7784(18) .
C(13) N(1) 3.110(2) .
C(13) C(5) 2.524(2) .
C(13) C(8) 3.269(2) .
C(13) C(14) 2.390(2) .
C(13) C(19) 2.386(2) .
C(13) C(22) 2.754(2) .
C(14) O(2) 2.861(2) .
C(14) C(5) 2.447(2) .
C(14) C(13) 2.390(2) .
C(14) C(16) 2.754(2) .
C(14) C(19) 2.384(3) .
C(15) O(2) 2.6533(18) .
C(15) O(3) 3.530(2) .
C(15) O(3) 3.241(2) 2_645
C(15) C(5) 2.459(2) .
C(15) C(6) 3.502(2) 3_656
C(15) C(8) 2.356(2) .
C(15) C(9) 2.394(2) .
C(16) C(11) 2.391(2) .
C(16) C(14) 2.754(2) .
C(16) C(22) 2.377(2) .
C(17) C(9) 3.373(2) .
C(17) C(10) 2.512(2) .
C(17) C(12) 2.382(2) .
C(17) C(18) 2.396(3) .
C(17) C(21) 2.761(2) .
C(18) C(7) 2.775(2) .
C(18) C(12) 2.377(3) .
C(18) C(17) 2.396(3) .
C(19) C(11) 2.763(2) .
C(19) C(13) 2.386(2) .
C(19) C(14) 2.384(3) .
C(19) C(19) 3.367(2) 3_565
C(20) C(7) 2.405(2) .
C(20) C(12) 2.747(3) .
C(20) C(21) 2.374(3) .
C(21) C(7) 2.412(2) .
C(21) C(17) 2.761(2) .
C(21) C(20) 2.374(3) .
C(22) C(11) 2.398(2) .
C(22) C(13) 2.754(2) .
C(22) C(16) 2.377(2) .
O(1) H(1) 2.621 .
O(1) H(3) 3.206 4_555
O(1) H(11) 3.180 .
O(1) H(12) 1.956 .
O(1) H(12) 2.959 3_666
O(1) H(13) 3.496 .
O(1) H(14) 2.485 .
O(1) H(16) 3.103 4_555
O(1) H(17) 3.207 3_666
O(2) H(3) 2.636 .
O(2) H(5) 3.268 2_645
O(2) H(8) 3.027 4_454
O(2) H(9) 2.864 3_656
O(2) H(10) 3.225 4_555
O(2) H(12) 3.140 2_645
O(2) H(15) 2.582 .
O(2) H(16) 2.692 .
O(2) H(17) 3.114 4_554
O(3) H(1) 3.242 4_554
O(3) H(2) 2.492 .
O(3) H(11) 2.806 .
O(3) H(12) 2.647 .
O(3) H(12) 3.390 3_666
O(3) H(15) 3.522 2_655
O(3) H(16) 2.312 2_655
O(3) H(17) 1.825 3_666
N(1) H(2) 2.905 .
N(1) H(3) 3.243 4_555
N(1) H(10) 3.372 4_555
N(1) H(11) 2.792 .
N(1) H(13) 3.150 .
N(1) H(14) 2.768 .
N(1) H(15) 2.014 .
N(1) H(16) 2.017 .
N(1) H(17) 3.388 4_554
C(5) H(2) 2.697 .
C(5) H(3) 2.569 .
C(5) H(8) 3.339 4_454
C(5) H(10) 3.319 4_555
C(5) H(15) 2.671 .
C(5) H(16) 2.730 .
C(5) H(17) 3.322 4_554
C(6) H(1) 2.963 .
C(6) H(11) 2.014 .
C(6) H(12) 3.370 .
C(6) H(13) 3.102 3_656
C(6) H(14) 3.205 3_656
C(6) H(15) 2.065 .
C(6) H(15) 2.999 3_656
C(6) H(16) 2.052 .
C(7) H(1) 2.027 .
C(7) H(2) 3.485 3_666
C(7) H(4) 3.261 3_666
C(7) H(5) 2.021 .
C(7) H(7) 3.438 2_645
C(7) H(8) 3.263 .
C(7) H(9) 3.267 .
C(7) H(11) 2.611 .
C(7) H(12) 2.033 .
C(7) H(13) 3.130 .
C(7) H(14) 3.242 .
C(7) H(17) 2.885 .
C(8) H(1) 3.143 4_554
C(8) H(2) 2.923 .
C(8) H(3) 3.478 4_555
C(8) H(11) 2.013 .
C(8) H(12) 2.642 .
C(8) H(13) 3.177 .
C(8) H(14) 2.788 .
C(8) H(15) 3.078 .
C(8) H(16) 2.866 .
C(8) H(16) 3.358 2_655
C(8) H(17) 2.806 3_666
C(9) H(1) 3.254 .
C(9) H(1) 3.334 4_554
C(9) H(5) 3.464 .
C(9) H(12) 2.035 .
C(9) H(13) 2.066 .
C(9) H(14) 2.043 .
C(9) H(15) 3.184 .
C(9) H(16) 2.815 .
C(9) H(17) 3.281 .
C(9) H(17) 3.477 3_666
C(10) H(1) 2.668 .
C(10) H(5) 2.654 .
C(10) H(11) 2.032 .
C(10) H(13) 3.006 .
C(10) H(14) 2.652 .
C(10) H(17) 2.056 .
C(10) H(17) 3.098 3_666
C(11) H(2) 2.021 .
C(11) H(3) 2.030 .
C(11) H(4) 3.249 .
C(11) H(6) 3.590 4_454
C(11) H(8) 3.248 4_454
C(11) H(10) 3.256 .
C(11) H(14) 3.473 4_554
C(12) H(4) 3.129 3_666
C(12) H(5) 3.241 .
C(12) H(6) 3.234 .
C(12) H(7) 3.343 2_645
C(12) H(9) 2.030 .
C(12) H(11) 3.476 .
C(12) H(11) 3.075 4_555
C(12) H(12) 3.270 .
C(12) H(13) 3.037 .
C(12) H(14) 3.128 .
C(12) H(15) 3.309 3_656
C(12) H(17) 3.403 .
C(13) H(3) 3.244 .
C(13) H(4) 2.031 .
C(13) H(6) 3.073 4_454
C(13) H(7) 3.245 .
C(14) H(2) 3.246 .
C(14) H(7) 3.239 .
C(14) H(8) 3.558 4_454
C(14) H(10) 2.027 .
C(14) H(14) 3.089 4_554
C(14) H(15) 3.288 4_554
C(15) H(1) 3.433 3_656
C(15) H(3) 3.586 4_555
C(15) H(10) 3.375 4_555
C(15) H(11) 2.740 .
C(15) H(13) 2.066 .
C(15) H(13) 3.041 3_656
C(15) H(14) 2.050 .
C(15) H(14) 3.156 3_656
C(15) H(17) 3.253 4_554
C(16) H(2) 2.034 .
C(16) H(6) 3.585 4_454
C(16) H(7) 2.027 .
C(16) H(7) 3.301 3_565
C(16) H(10) 3.234 .
C(16) H(11) 3.542 2_655
C(16) H(13) 3.391 2_655
C(17) H(1) 3.235 .
C(17) H(2) 3.399 3_666
C(17) H(4) 3.191 3_666
C(17) H(6) 3.254 .
C(17) H(7) 3.298 2_645
C(17) H(8) 2.047 .
C(17) H(9) 3.530 4_554
C(17) H(11) 3.126 .
C(17) H(12) 2.572 .
C(18) H(1) 3.237 .
C(18) H(4) 2.886 3_666
C(18) H(5) 3.255 .
C(18) H(7) 2.965 2_645
C(18) H(8) 2.016 .
C(18) H(9) 2.017 .
C(18) H(10) 3.469 1_656
C(19) H(2) 3.247 .
C(19) H(3) 3.246 .
C(19) H(4) 2.020 .
C(19) H(7) 3.164 3_565
C(19) H(10) 2.018 .
C(19) H(13) 3.061 2_655
C(20) H(4) 3.010 3_666
C(20) H(5) 2.049 .
C(20) H(6) 2.019 .
C(20) H(7) 3.055 2_645
C(20) H(9) 3.232 .
C(20) H(10) 3.562 1_656
C(21) H(1) 2.035 .
C(21) H(4) 2.955 3_666
C(21) H(6) 2.013 .
C(21) H(7) 3.109 2_645
C(21) H(8) 3.228 .
C(21) H(10) 3.476 2_645
C(21) H(11) 3.334 4_555
C(22) H(3) 2.039 .
C(22) H(4) 3.231 .
C(22) H(6) 3.538 1_454
C(22) H(7) 2.015 .
C(22) H(13) 3.204 2_655
C(22) H(14) 3.596 4_554
C(22) H(15) 2.915 4_554
H(1) O(1) 2.621 .
H(1) O(3) 3.242 4_555
H(1) C(6) 2.963 .
H(1) C(7) 2.027 .
H(1) C(8) 3.143 4_555
H(1) C(9) 3.254 .
H(1) C(9) 3.334 4_555
H(1) C(10) 2.668 .
H(1) C(15) 3.433 3_656
H(1) C(17) 3.235 .
H(1) C(18) 3.237 .
H(1) C(21) 2.035 .
H(1) H(9) 2.337 .
H(1) H(11) 2.659 4_555
H(1) H(12) 3.531 .
H(1) H(13) 2.816 .
H(1) H(14) 2.560 .
H(1) H(15) 2.796 3_656
H(1) H(16) 3.199 3_656
H(1) H(17) 3.224 .
H(2) O(3) 2.492 .
H(2) N(1) 2.905 .
H(2) C(5) 2.697 .
H(2) C(7) 3.485 3_666
H(2) C(8) 2.923 .
H(2) C(11) 2.021 .
H(2) C(14) 3.246 .
H(2) C(16) 2.034 .
H(2) C(17) 3.399 3_666
H(2) C(19) 3.247 .
H(2) H(3) 3.152 4_555
H(2) H(4) 2.340 .
H(2) H(5) 3.420 3_666
H(2) H(6) 2.859 4_454
H(2) H(12) 3.516 3_666
H(2) H(17) 3.217 3_666
H(3) O(1) 3.206 4_554
H(3) O(2) 2.636 .
H(3) N(1) 3.243 4_554
H(3) C(5) 2.569 .
H(3) C(8) 3.478 4_554
H(3) C(11) 2.030 .
H(3) C(13) 3.244 .
H(3) C(15) 3.586 4_554
H(3) C(19) 3.246 .
H(3) C(22) 2.039 .
H(3) H(2) 3.152 4_554
H(3) H(6) 3.440 1_454
H(3) H(10) 2.341 .
H(3) H(14) 3.003 4_554
H(3) H(15) 3.324 4_554
H(4) C(7) 3.261 3_666
H(4) C(11) 3.249 .
H(4) C(12) 3.129 3_666
H(4) C(13) 2.031 .
H(4) C(17) 3.191 3_666
H(4) C(18) 2.886 3_666
H(4) C(19) 2.020 .
H(4) C(20) 3.010 3_666
H(4) C(21) 2.955 3_666
H(4) C(22) 3.231 .
H(4) H(2) 2.340 .
H(4) H(6) 3.330 3_666
H(4) H(7) 2.323 .
H(4) H(7) 3.433 3_565
H(4) H(8) 3.506 3_666
H(4) H(9) 3.432 3_666
H(4) H(10) 3.496 3_565
H(4) H(11) 3.372 2_655
H(5) O(2) 3.268 2_655
H(5) C(7) 2.021 .
H(5) C(9) 3.464 .
H(5) C(10) 2.654 .
H(5) C(12) 3.241 .
H(5) C(18) 3.255 .
H(5) C(20) 2.049 .
H(5) H(2) 3.420 3_666
H(5) H(8) 2.359 .
H(5) H(9) 2.865 4_554
H(5) H(11) 3.127 .
H(5) H(12) 2.379 .
H(6) C(11) 3.590 4_655
H(6) C(12) 3.234 .
H(6) C(13) 3.073 4_655
H(6) C(16) 3.585 4_655
H(6) C(17) 3.254 .
H(6) C(20) 2.019 .
H(6) C(21) 2.013 .
H(6) C(22) 3.538 1_656
H(6) H(2) 2.859 4_655
H(6) H(3) 3.440 1_656
H(6) H(4) 3.330 3_666
H(6) H(7) 3.359 2_645
H(6) H(8) 2.312 .
H(6) H(9) 2.313 .
H(6) H(10) 3.018 1_656
H(7) C(7) 3.438 2_655
H(7) C(12) 3.343 2_655
H(7) C(13) 3.245 .
H(7) C(14) 3.239 .
H(7) C(16) 2.027 .
H(7) C(16) 3.301 3_565
H(7) C(17) 3.298 2_655
H(7) C(18) 2.965 2_655
H(7) C(19) 3.164 3_565
H(7) C(20) 3.055 2_655
H(7) C(21) 3.109 2_655
H(7) C(22) 2.015 .
H(7) H(4) 2.323 .
H(7) H(4) 3.433 3_565
H(7) H(6) 3.359 2_655
H(7) H(7) 3.239 3_565
H(7) H(8) 3.496 2_655
H(7) H(9) 3.574 2_655
H(7) H(10) 2.312 .
H(7) H(11) 3.584 2_655
H(7) H(13) 3.279 2_655
H(8) O(2) 3.027 4_655
H(8) C(5) 3.339 4_655
H(8) C(7) 3.263 .
H(8) C(11) 3.248 4_655
H(8) C(14) 3.558 4_655
H(8) C(17) 2.047 .
H(8) C(18) 2.016 .
H(8) C(21) 3.228 .
H(8) H(4) 3.506 3_666
H(8) H(5) 2.359 .
H(8) H(6) 2.312 .
H(8) H(7) 3.496 2_645
H(8) H(9) 3.557 2_756
H(8) H(10) 3.189 1_656
H(9) O(2) 2.864 3_656
H(9) C(7) 3.267 .
H(9) C(12) 2.030 .
H(9) C(17) 3.530 4_555
H(9) C(18) 2.017 .
H(9) C(20) 3.232 .
H(9) H(1) 2.337 .
H(9) H(4) 3.432 3_666
H(9) H(5) 2.865 4_555
H(9) H(6) 2.313 .
H(9) H(7) 3.574 2_645
H(9) H(8) 3.557 2_746
H(9) H(10) 3.322 2_645
H(9) H(11) 3.135 4_555
H(9) H(15) 3.465 3_656
H(10) O(2) 3.225 4_554
H(10) N(1) 3.372 4_554
H(10) C(5) 3.319 4_554
H(10) C(11) 3.256 .
H(10) C(14) 2.027 .
H(10) C(15) 3.375 4_554
H(10) C(16) 3.234 .
H(10) C(18) 3.469 1_454
H(10) C(19) 2.018 .
H(10) C(20) 3.562 1_454
H(10) C(21) 3.476 2_655
H(10) H(3) 2.341 .
H(10) H(4) 3.496 3_565
H(10) H(6) 3.018 1_454
H(10) H(7) 2.312 .
H(10) H(8) 3.189 1_454
H(10) H(9) 3.322 2_655
H(10) H(13) 3.524 2_655
H(10) H(15) 2.651 4_554
H(11) O(1) 3.180 .
H(11) O(3) 2.806 .
H(11) N(1) 2.792 .
H(11) C(6) 2.014 .
H(11) C(7) 2.611 .
H(11) C(8) 2.013 .
H(11) C(10) 2.032 .
H(11) C(12) 3.476 .
H(11) C(12) 3.075 4_554
H(11) C(15) 2.740 .
H(11) C(16) 3.542 2_645
H(11) C(17) 3.126 .
H(11) C(21) 3.334 4_554
H(11) H(1) 2.659 4_554
H(11) H(4) 3.372 2_645
H(11) H(5) 3.127 .
H(11) H(7) 3.584 2_645
H(11) H(9) 3.135 4_554
H(11) H(12) 2.345 .
H(11) H(13) 2.214 .
H(11) H(14) 2.756 .
H(11) H(16) 2.846 .
H(12) O(1) 1.956 .
H(12) O(1) 2.959 3_666
H(12) O(2) 3.140 2_655
H(12) O(3) 2.647 .
H(12) O(3) 3.390 3_666
H(12) C(6) 3.370 .
H(12) C(7) 2.033 .
H(12) C(8) 2.642 .
H(12) C(9) 2.035 .
H(12) C(12) 3.270 .
H(12) C(17) 2.572 .
H(12) H(1) 3.531 .
H(12) H(2) 3.516 3_666
H(12) H(5) 2.379 .
H(12) H(11) 2.345 .
H(12) H(12) 3.456 3_666
H(12) H(14) 3.512 .
H(12) H(17) 2.195 .
H(12) H(17) 2.443 3_666
H(13) O(1) 3.496 .
H(13) N(1) 3.150 .
H(13) C(6) 3.102 3_656
H(13) C(7) 3.130 .
H(13) C(8) 3.177 .
H(13) C(9) 2.066 .
H(13) C(10) 3.006 .
H(13) C(12) 3.037 .
H(13) C(15) 2.066 .
H(13) C(15) 3.041 3_656
H(13) C(16) 3.391 2_645
H(13) C(19) 3.061 2_645
H(13) C(22) 3.204 2_645
H(13) H(1) 2.816 .
H(13) H(7) 3.279 2_645
H(13) H(10) 3.524 2_645
H(13) H(11) 2.214 .
H(13) H(13) 3.078 3_656
H(13) H(14) 1.551 .
H(13) H(14) 2.778 3_656
H(13) H(15) 2.556 .
H(13) H(15) 2.383 3_656
H(13) H(16) 2.245 .
H(13) H(16) 3.406 3_656
H(14) O(1) 2.485 .
H(14) N(1) 2.768 .
H(14) C(6) 3.205 3_656
H(14) C(7) 3.242 .
H(14) C(8) 2.788 .
H(14) C(9) 2.043 .
H(14) C(10) 2.652 .
H(14) C(11) 3.473 4_555
H(14) C(12) 3.128 .
H(14) C(14) 3.089 4_555
H(14) C(15) 2.050 .
H(14) C(15) 3.156 3_656
H(14) C(22) 3.596 4_555
H(14) H(1) 2.560 .
H(14) H(3) 3.003 4_555
H(14) H(11) 2.756 .
H(14) H(12) 3.512 .
H(14) H(13) 1.551 .
H(14) H(13) 2.778 3_656
H(14) H(14) 3.282 3_656
H(14) H(15) 2.241 .
H(14) H(15) 2.800 3_656
H(14) H(16) 2.779 .
H(14) H(16) 3.093 3_656
H(14) H(17) 3.536 .
H(15) O(2) 2.582 .
H(15) O(3) 3.522 2_645
H(15) N(1) 2.014 .
H(15) C(5) 2.671 .
H(15) C(6) 2.065 .
H(15) C(6) 2.999 3_656
H(15) C(8) 3.078 .
H(15) C(9) 3.184 .
H(15) C(12) 3.309 3_656
H(15) C(14) 3.288 4_555
H(15) C(22) 2.915 4_555
H(15) H(1) 2.796 3_656
H(15) H(3) 3.324 4_555
H(15) H(9) 3.465 3_656
H(15) H(10) 2.651 4_555
H(15) H(13) 2.556 .
H(15) H(13) 2.383 3_656
H(15) H(14) 2.241 .
H(15) H(14) 2.800 3_656
H(15) H(16) 1.551 .
H(16) O(1) 3.103 4_554
H(16) O(2) 2.692 .
H(16) O(3) 2.312 2_645
H(16) N(1) 2.017 .
H(16) C(5) 2.730 .
H(16) C(6) 2.052 .
H(16) C(8) 2.866 .
H(16) C(8) 3.358 2_645
H(16) C(9) 2.815 .
H(16) H(1) 3.199 3_656
H(16) H(11) 2.846 .
H(16) H(13) 2.245 .
H(16) H(13) 3.406 3_656
H(16) H(14) 2.779 .
H(16) H(14) 3.093 3_656
H(16) H(15) 1.551 .
H(16) H(17) 2.462 4_554
H(17) O(1) 3.207 3_666
H(17) O(2) 3.114 4_555
H(17) O(3) 1.825 3_666
H(17) N(1) 3.388 4_555
H(17) C(5) 3.322 4_555
H(17) C(7) 2.885 .
H(17) C(8) 2.806 3_666
H(17) C(9) 3.281 .
H(17) C(9) 3.477 3_666
H(17) C(10) 2.056 .
H(17) C(10) 3.098 3_666
H(17) C(12) 3.403 .
H(17) C(15) 3.253 4_555
H(17) H(1) 3.224 .
H(17) H(2) 3.217 3_666
H(17) H(12) 2.195 .
H(17) H(12) 2.443 3_666
H(17) H(14) 3.536 .
H(17) H(16) 2.462 4_555
H(17) H(17) 3.104 3_666

loop_
_geom_torsion_atom_site_label_1
_geom_torsion_atom_site_label_2
_geom_torsion_atom_site_label_3
_geom_torsion_atom_site_label_4
_geom_torsion
C(5) N(1) C(8) O(3) 15.2(2)
C(5) N(1) C(8) C(9) -163.74(15)
C(8) N(1) C(5) O(2) 163.30(16)
C(8) N(1) C(5) C(11) -17.2(2)
C(5) N(1) C(15) C(6) -176.18(14)
C(15) N(1) C(5) O(2) 0.5(2)
C(15) N(1) C(5) C(11) -179.98(11)
C(8) N(1) C(15) C(6) 17.87(18)
C(15) N(1) C(8) O(3) 178.89(17)
C(15) N(1) C(8) C(9) -0.07(16)
O(2) C(5) C(11) C(13) 134.13(18)
O(2) C(5) C(11) C(14) -40.9(2)
N(1) C(5) C(11) C(13) -45.4(2)
N(1) C(5) C(11) C(14) 139.55(16)
C(9) C(6) C(15) N(1) -27.99(17)
C(15) C(6) C(9) C(8) 27.89(17)
C(15) C(6) C(9) C(10) 152.60(14)
C(10) C(7) C(12) C(21) 176.18(17)
C(12) C(7) C(10) O(1) 38.4(2)
C(12) C(7) C(10) C(9) -81.1(2)
C(10) C(7) C(17) C(20) -176.36(19)
C(17) C(7) C(10) O(1) -144.74(16)
C(17) C(7) C(10) C(9) 95.71(19)
C(12) C(7) C(17) C(20) 0.6(2)
C(17) C(7) C(12) C(21) -0.7(2)
O(3) C(8) C(9) C(6) 163.27(17)
O(3) C(8) C(9) C(10) 35.9(2)
N(1) C(8) C(9) C(6) -17.76(17)
N(1) C(8) C(9) C(10) -145.14(14)
C(6) C(9) C(10) O(1) -54.15(16)
C(6) C(9) C(10) C(7) 69.01(18)
C(8) C(9) C(10) O(1) 65.93(16)
C(8) C(9) C(10) C(7) -170.92(14)
C(5) C(11) C(13) C(16) -175.78(16)
C(5) C(11) C(14) C(22) 177.27(16)
C(13) C(11) C(14) C(22) 2.0(2)
C(14) C(11) C(13) C(16) -0.8(2)
C(7) C(12) C(21) C(18) 0.8(3)
C(11) C(13) C(16) C(19) -1.1(2)
C(11) C(14) C(22) C(19) -1.2(2)
C(13) C(16) C(19) C(22) 2.0(2)
C(7) C(17) C(20) C(18) -0.5(3)
C(20) C(18) C(21) C(12) -0.7(3)
C(21) C(18) C(20) C(17) 0.5(4)
C(16) C(19) C(22) C(14) -0.8(3)
